data_7155582
loop_
_publ_author_name
'Paikar, Arpita'
'Debnath, Mintu'
'Podder, Debasish'
'Sasmal, Supriya'
'Haldar, Debasish'

_publ_section_title
;
 Synthesis and structural investigation of
 2-aminomethyl-3-(4-methoxy-phenyl)-propionic acid containing peptide
 analogue of amyloidogenic AS(6-7) sequence: Inhibition of fibril
 formation
;
_journal_name_full 'Org. Biomol. Chem.'
_journal_paper_doi 10.1039/C7OB00797C
_journal_year 2017
_chemical_formula_moiety 'C17 H25 N O5'
_chemical_formula_sum 'C17 H25 N O5'
_chemical_formula_weight 323.38
_chemical_name_systematic
;
 ? 
;
_space_group_crystal_system monoclinic
_space_group_IT_number 14
_space_group_name_Hall '-P 2ybc'
_space_group_name_H-M_alt 'P 1 21/c 1'
_symmetry_space_group_name_Hall '-P 2ybc'
_symmetry_space_group_name_H-M 'P 1 21/c 1'
_atom_sites_solution_hydrogens geom
_atom_sites_solution_primary direct
_atom_sites_solution_secondary difmap
_audit_creation_date 2015-03-13
_audit_creation_method
;
  Olex2 1.2-ac2
  (compiled 2012.03.27 svn.r2268, GUI svn.r4156)
;
_audit_update_record
;
2017-02-20 deposited with the CCDC.
2017-04-18 downloaded from the CCDC.
;
_cell_angle_alpha 90.00
_cell_angle_beta 99.477(3)
_cell_angle_gamma 90.00
_cell_formula_units_Z 4
_cell_length_a 19.4462(7)
_cell_length_b 10.2917(4)
_cell_length_c 9.0894(2)
_cell_measurement_reflns_used 3228
_cell_measurement_temperature 293(2)
_cell_measurement_theta_max 28.7350
_cell_measurement_theta_min 3.9470
_cell_volume 1794.27(10)
_computing_cell_refinement
;
CrysAlisPro, Agilent Technologies,
Version 1.171.37.31 (release 14-01-2014 CrysAlis171 .NET)
(compiled Jan 14 2014,18:38:05)
;
_computing_data_collection
;
CrysAlisPro, Agilent Technologies,
Version 1.171.37.31 (release 14-01-2014 CrysAlis171 .NET)
(compiled Jan 14 2014,18:38:05)
;
_computing_data_reduction
;
CrysAlisPro, Agilent Technologies,
Version 1.171.37.31 (release 14-01-2014 CrysAlis171 .NET)
(compiled Jan 14 2014,18:38:05)
;
_computing_molecular_graphics
;
O. V. Dolomanov, L. J. Bourhis, R. J. Gildea, J. A. K. Howard and H. Puschmann,
OLEX2: a complete structure solution, refinement and analysis program.
J. Appl. Cryst. (2009). 42, 339-341.
;
_computing_publication_material
;
O. V. Dolomanov, L. J. Bourhis, R. J. Gildea, J. A. K. Howard and H. Puschmann,
OLEX2: a complete structure solution, refinement and analysis program.
J. Appl. Cryst. (2009). 42, 339-341.
;
_computing_structure_refinement
;
SHELXL, G.M. Sheldrick, Acta Cryst.
(2008). A64, 112-122
;
_computing_structure_solution
;
SHELXS, G.M. Sheldrick, Acta Cryst.
(2008). A64, 112-122
;
_diffrn_ambient_temperature 293(2)
_diffrn_detector 'CCD plate'
_diffrn_detector_area_resol_mean 15.9160
_diffrn_detector_type Eos
_diffrn_measured_fraction_theta_full 0.9974
_diffrn_measured_fraction_theta_max 0.8518
_diffrn_measurement_details
;
#__ type_ start__ end____ width___ exp.time_
  1 omega  -48.00   66.00   1.0000   13.6850
omega____ theta____ kappa____ phi______ frames
    -       20.0382  -19.0000    0.0000 114

#__ type_ start__ end____ width___ exp.time_
  2 omega   -1.00   25.00   1.0000   13.6850
omega____ theta____ kappa____ phi______ frames
    -      -18.1632  -99.0000  120.0000 26

#__ type_ start__ end____ width___ exp.time_
  3 omega  -20.00   10.00   1.0000   13.6850
omega____ theta____ kappa____ phi______ frames
    -      -18.1632  -99.0000    0.0000 30

#__ type_ start__ end____ width___ exp.time_
  4 omega  -18.00    9.00   1.0000   13.6850
omega____ theta____ kappa____ phi______ frames
    -       20.0382   89.0000  -94.3956 27

#__ type_ start__ end____ width___ exp.time_
  5 omega  -88.00  -52.00   1.0000   13.6850
omega____ theta____ kappa____ phi______ frames
    -      -18.1632  146.0000   47.0000 36
;
_diffrn_measurement_device 'four-circle diffractometer'
_diffrn_measurement_device_type 'SuperNova, Dual, Cu at zero, Eos'
_diffrn_measurement_method '\w scans'
_diffrn_orient_matrix_UB_11 0.0342011000
_diffrn_orient_matrix_UB_12 0.0259451000
_diffrn_orient_matrix_UB_13 0.0095353000
_diffrn_orient_matrix_UB_21 0.0137800000
_diffrn_orient_matrix_UB_22 -0.0613452000
_diffrn_orient_matrix_UB_23 0.0255321000
_diffrn_orient_matrix_UB_31 0.0026167000
_diffrn_orient_matrix_UB_32 -0.0176315000
_diffrn_orient_matrix_UB_33 -0.0743360000
_diffrn_radiation_monochromator mirror
_diffrn_radiation_probe x-ray
_diffrn_radiation_type 'Mo K\a'
_diffrn_radiation_wavelength 0.71073
_diffrn_reflns_av_R_equivalents 0.0241
_diffrn_reflns_av_unetI/netI 0.0418
_diffrn_reflns_limit_h_max 24
_diffrn_reflns_limit_h_min -23
_diffrn_reflns_limit_k_max 8
_diffrn_reflns_limit_k_min -12
_diffrn_reflns_limit_l_max 12
_diffrn_reflns_limit_l_min -10
_diffrn_reflns_number 7649
_diffrn_reflns_theta_full 28.99
_diffrn_reflns_theta_max 28.99
_diffrn_reflns_theta_min 3.01
_diffrn_source 'SuperNova (Mo) X-ray Source'
_exptl_absorpt_coefficient_mu 0.088
_exptl_absorpt_correction_T_max 1.00000
_exptl_absorpt_correction_T_min 0.77334
_exptl_absorpt_correction_type multi-scan
_exptl_absorpt_process_details
;
CrysAlisPro, Agilent Technologies,
Version 1.171.37.31 (release 14-01-2014 CrysAlis171 .NET)
(compiled Jan 14 2014,18:38:05)
Empirical absorption correction using spherical harmonics,
 implemented in SCALE3 ABSPACK scaling algorithm.
;
_exptl_crystal_colour Yellow
_exptl_crystal_density_diffrn 1.197
_exptl_crystal_density_method 'not measured'
_exptl_crystal_description neddle
_exptl_crystal_F_000 696
_exptl_crystal_size_max 0.359
_exptl_crystal_size_mid 0.129
_exptl_crystal_size_min 0.125
_refine_diff_density_max 0.264
_refine_diff_density_min -0.261
_refine_diff_density_rms 0.051
_refine_ls_extinction_method none
_refine_ls_goodness_of_fit_ref 1.096
_refine_ls_hydrogen_treatment mixed
_refine_ls_matrix_type full
_refine_ls_number_parameters 213
_refine_ls_number_reflns 4059
_refine_ls_number_restraints 0
_refine_ls_restrained_S_all 1.096
_refine_ls_R_factor_all 0.0681
_refine_ls_R_factor_gt 0.0522
_refine_ls_shift/su_max 0.001
_refine_ls_shift/su_mean 0.000
_refine_ls_structure_factor_coef Fsqd
_refine_ls_weighting_details 'calc w=1/[\s^2^(Fo^2^)+(0.0131P)^2^+2.0731P] where P=(Fo^2^+2Fc^2^)/3'
_refine_ls_weighting_scheme calc
_refine_ls_wR_factor_gt 0.1157
_refine_ls_wR_factor_ref 0.1232
_reflns_number_gt 3182
_reflns_number_total 4059
_reflns_threshold_expression >2sigma(I)
_cod_data_source_file c7ob00797c2.cif
_cod_data_source_block ap_002
_cod_original_cell_volume 1794.29(10)
_cod_database_code 7155582
_chemical_oxdiff_formula C18H23N1O5
_reflns_odcompleteness_completeness 99.74
_reflns_odcompleteness_iscentric 1
_reflns_odcompleteness_theta 26.32

loop_
_space_group_symop_id
_space_group_symop_operation_xyz
1 'x, y, z'
2 '-x, y+1/2, -z+1/2'
3 '-x, -y, -z'
4 'x, -y-1/2, z-1/2'

loop_
_atom_site_label
_atom_site_type_symbol
_atom_site_fract_x
_atom_site_fract_y
_atom_site_fract_z
_atom_site_U_iso_or_equiv
_atom_site_adp_type
_atom_site_occupancy
_atom_site_symmetry_multiplicity
_atom_site_calc_flag
_atom_site_refinement_flags
O1 O 0.50755(7) -0.16783(16) 0.13420(16) 0.0294(4) Uani 1 1 d .
O2 O 0.27624(7) 0.01684(15) 0.56284(15) 0.0272(3) Uani 1 1 d .
O3 O 0.31705(9) 0.20870(17) 0.49937(17) 0.0359(4) Uani 1 1 d .
O4 O 0.12940(9) 0.34943(16) 0.19243(14) 0.0333(4) Uani 1 1 d .
O5 O 0.10484(7) 0.44233(14) 0.40514(14) 0.0230(3) Uani 1 1 d .
N1 N 0.13963(9) 0.23703(17) 0.40878(17) 0.0221(4) Uani 1 1 d .
H1 H 0.1396 0.2416 0.5032 0.027 Uiso 1 1 calc R
C1 C 0.54392(12) -0.2785(2) 0.2043(3) 0.0359(6) Uani 1 1 d .
H1A H 0.5852 -0.2937 0.1616 0.054 Uiso 1 1 calc R
H1B H 0.5142 -0.3535 0.1889 0.054 Uiso 1 1 calc R
H1C H 0.5567 -0.2626 0.3093 0.054 Uiso 1 1 calc R
C2 C 0.44403(10) -0.1399(2) 0.1729(2) 0.0229(4) Uani 1 1 d .
C3 C 0.40497(11) -0.0456(2) 0.0863(2) 0.0243(4) Uani 1 1 d .
H3 H 0.4229 -0.0048 0.0096 0.029 Uiso 1 1 calc R
C4 C 0.33979(11) -0.0131(2) 0.1146(2) 0.0237(4) Uani 1 1 d .
H4 H 0.3140 0.0495 0.0558 0.028 Uiso 1 1 calc R
C5 C 0.31151(10) -0.0719(2) 0.2293(2) 0.0226(4) Uani 1 1 d .
C6 C 0.35207(11) -0.1627(2) 0.3171(2) 0.0257(4) Uani 1 1 d .
H6 H 0.3347 -0.2013 0.3959 0.031 Uiso 1 1 calc R
C7 C 0.41792(11) -0.1977(2) 0.2905(2) 0.0270(5) Uani 1 1 d .
H7 H 0.4442 -0.2590 0.3505 0.032 Uiso 1 1 calc R
C8 C 0.23902(10) -0.0384(2) 0.2562(2) 0.0242(4) Uani 1 1 d .
H8A H 0.2247 -0.1028 0.3230 0.029 Uiso 1 1 calc R
H8B H 0.2073 -0.0445 0.1622 0.029 Uiso 1 1 calc R
C9 C 0.23126(10) 0.0967(2) 0.3227(2) 0.0200(4) Uani 1 1 d .
H9 H 0.2421 0.1622 0.2516 0.024 Uiso 1 1 calc R
C10 C 0.27987(10) 0.1160(2) 0.4693(2) 0.0223(4) Uani 1 1 d .
C11 C 0.32212(12) 0.0259(3) 0.7053(2) 0.0359(6) Uani 1 1 d .
H11A H 0.3695 0.0332 0.6890 0.054 Uiso 1 1 calc R
H11B H 0.3172 -0.0507 0.7630 0.054 Uiso 1 1 calc R
H11C H 0.3100 0.1011 0.7581 0.054 Uiso 1 1 calc R
C12 C 0.15535(10) 0.1144(2) 0.3442(2) 0.0221(4) Uani 1 1 d .
H12A H 0.1257 0.1053 0.2480 0.027 Uiso 1 1 calc R
H12B H 0.1435 0.0448 0.4076 0.027 Uiso 1 1 calc R
C13 C 0.12514(10) 0.3436(2) 0.3249(2) 0.0216(4) Uani 1 1 d .
C14 C 0.08911(11) 0.5700(2) 0.3338(2) 0.0248(4) Uani 1 1 d .
C15 C 0.15500(12) 0.6272(2) 0.2922(3) 0.0367(6) Uani 1 1 d .
H15A H 0.1910 0.6281 0.3783 0.055 Uiso 1 1 calc R
H15B H 0.1460 0.7143 0.2566 0.055 Uiso 1 1 calc R
H15C H 0.1698 0.5753 0.2153 0.055 Uiso 1 1 calc R
C16 C 0.06400(14) 0.6484(2) 0.4563(3) 0.0392(6) Uani 1 1 d .
H16A H 0.0214 0.6116 0.4780 0.059 Uiso 1 1 calc R
H16B H 0.0559 0.7366 0.4238 0.059 Uiso 1 1 calc R
H16C H 0.0988 0.6465 0.5445 0.059 Uiso 1 1 calc R
C17 C 0.03073(11) 0.5586(2) 0.2010(2) 0.0319(5) Uani 1 1 d .
H17A H 0.0482 0.5181 0.1194 0.048 Uiso 1 1 calc R
H17B H 0.0134 0.6436 0.1715 0.048 Uiso 1 1 calc R
H17C H -0.0063 0.5068 0.2280 0.048 Uiso 1 1 calc R

loop_
_atom_site_aniso_label
_atom_site_aniso_U_11
_atom_site_aniso_U_22
_atom_site_aniso_U_33
_atom_site_aniso_U_23
_atom_site_aniso_U_13
_atom_site_aniso_U_12
O1 0.0233(7) 0.0332(9) 0.0329(8) 0.0035(7) 0.0075(6) 0.0032(7)
O2 0.0300(8) 0.0290(9) 0.0215(7) 0.0028(6) 0.0009(6) -0.0011(7)
O3 0.0423(9) 0.0313(10) 0.0311(8) -0.0021(7) -0.0032(7) -0.0112(8)
O4 0.0582(10) 0.0303(9) 0.0132(6) 0.0008(6) 0.0115(6) 0.0063(8)
O5 0.0336(8) 0.0215(8) 0.0144(6) -0.0004(5) 0.0051(5) 0.0051(6)
N1 0.0296(9) 0.0232(10) 0.0146(7) 0.0004(7) 0.0066(6) 0.0046(7)
C1 0.0273(12) 0.0370(15) 0.0429(13) 0.0036(11) 0.0039(9) 0.0086(10)
C2 0.0222(10) 0.0246(12) 0.0218(9) -0.0036(8) 0.0034(7) -0.0009(8)
C3 0.0298(11) 0.0242(11) 0.0191(9) 0.0014(8) 0.0047(7) -0.0010(9)
C4 0.0294(11) 0.0212(11) 0.0192(9) 0.0008(8) 0.0003(7) 0.0034(9)
C5 0.0260(10) 0.0215(11) 0.0200(9) -0.0068(8) 0.0028(7) -0.0013(8)
C6 0.0314(11) 0.0249(11) 0.0213(9) 0.0009(8) 0.0064(8) 0.0000(9)
C7 0.0304(11) 0.0237(11) 0.0265(10) 0.0044(9) 0.0034(8) 0.0033(9)
C8 0.0258(10) 0.0221(11) 0.0249(10) -0.0061(8) 0.0047(8) -0.0017(9)
C9 0.0240(10) 0.0190(10) 0.0173(8) -0.0009(7) 0.0049(7) 0.0000(8)
C10 0.0211(10) 0.0229(11) 0.0235(9) -0.0036(8) 0.0057(7) 0.0010(8)
C11 0.0404(13) 0.0401(15) 0.0238(11) 0.0038(10) -0.0044(9) 0.0039(11)
C12 0.0254(10) 0.0211(11) 0.0205(9) 0.0006(8) 0.0054(7) 0.0008(8)
C13 0.0251(10) 0.0245(11) 0.0157(8) -0.0025(8) 0.0047(7) 0.0006(8)
C14 0.0318(11) 0.0206(11) 0.0206(9) 0.0008(8) 0.0004(8) 0.0035(9)
C15 0.0363(13) 0.0294(13) 0.0418(13) 0.0073(10) -0.0015(10) -0.0061(11)
C16 0.0557(15) 0.0290(13) 0.0311(12) -0.0050(10) 0.0023(10) 0.0140(12)
C17 0.0314(12) 0.0344(14) 0.0273(11) 0.0013(9) -0.0028(8) 0.0023(10)

loop_
_atom_type_symbol
_atom_type_description
_atom_type_scat_dispersion_real
_atom_type_scat_dispersion_imag
_atom_type_scat_source
C C 0.0033 0.0016 'International Tables Vol C Tables 4.2.6.8 and 6.1.1.4'
H H 0.0000 0.0000 'International Tables Vol C Tables 4.2.6.8 and 6.1.1.4'
N N 0.0061 0.0033 'International Tables Vol C Tables 4.2.6.8 and 6.1.1.4'
O O 0.0106 0.0060 'International Tables Vol C Tables 4.2.6.8 and 6.1.1.4'

loop_
_geom_angle_atom_site_label_1
_geom_angle_atom_site_label_2
_geom_angle_atom_site_label_3
_geom_angle
C2 O1 C1 116.92(17)
C10 O2 C11 115.44(17)
C13 O5 C14 119.48(14)
C13 N1 C12 121.51(15)
O1 C2 C3 115.60(18)
O1 C2 C7 124.50(19)
C7 C2 C3 119.89(19)
C4 C3 C2 119.83(19)
C3 C4 C5 121.54(19)
C4 C5 C8 121.05(19)
C6 C5 C4 117.73(19)
C6 C5 C8 121.22(18)
C5 C6 C7 121.84(19)
C6 C7 C2 119.1(2)
C5 C8 C9 115.22(17)
C10 C9 C8 112.18(17)
C10 C9 C12 110.29(15)
C12 C9 C8 108.50(16)
O2 C10 C9 111.65(17)
O3 C10 O2 123.68(18)
O3 C10 C9 124.67(19)
N1 C12 C9 115.35(17)
O4 C13 O5 124.73(19)
O4 C13 N1 124.01(19)
N1 C13 O5 111.26(15)
O5 C14 C15 109.48(17)
O5 C14 C16 102.68(16)
O5 C14 C17 110.76(18)
C15 C14 C16 111.3(2)
C15 C14 C17 112.57(18)
C16 C14 C17 109.58(18)

loop_
_geom_bond_atom_site_label_1
_geom_bond_atom_site_label_2
_geom_bond_distance
O1 C1 1.434(3)
O1 C2 1.370(2)
O2 C10 1.337(2)
O2 C11 1.449(2)
O3 C10 1.201(3)
O4 C13 1.222(2)
O5 C13 1.347(2)
O5 C14 1.474(2)
N1 C12 1.446(3)
N1 C13 1.339(3)
C2 C3 1.393(3)
C2 C7 1.390(3)
C3 C4 1.375(3)
C4 C5 1.395(3)
C5 C6 1.387(3)
C5 C8 1.510(3)
C6 C7 1.389(3)
C8 C9 1.533(3)
C9 C10 1.515(3)
C9 C12 1.531(3)
C14 C15 1.514(3)
C14 C16 1.519(3)
C14 C17 1.520(3)
